data_2103358
loop_
_publ_author_name
'Marsh, Richard E.'

_publ_section_title
;
 The space groups of point group <i>C</i>~3~: some corrections, some
 comments
;
_journal_issue 5
_journal_name_full 'Acta Crystallographica Section B'
_journal_page_first 893
_journal_page_last 899
_journal_paper_doi 10.1107/S0108768102011758
_journal_volume 58
_journal_year 2002
_chemical_formula_moiety 'C2 H3 N2 As'
_chemical_formula_sum 'C2 H3 As N2'
_symmetry_cell_setting trigonal
_symmetry_space_group_name_H-M 'P 32 2 1'
_cell_angle_alpha 90.00
_cell_angle_beta 90.00
_cell_angle_gamma 120.00
_cell_formula_units_Z 3
_cell_length_a 8.1218
_cell_length_b 8.1218
_cell_length_c 5.8196
_cell_volume 332.452
_cod_data_source_file bk0117.cif
_cod_data_source_block HELPOD
_cod_depositor_comments
;
 Adding the _cell_formula_units_Z and _chemical_formula_moiety data items
 after consulting the original publication.

 Antanas Vaitkus,
 2017-08-03
;
_cod_original_formula_sum 'C2 H3 N2 As'
_cod_database_code 2103358

loop_
_atom_site_label
_atom_site_fract_x
_atom_site_fract_y
_atom_site_fract_z
As 0.54114 0.0 0.16667
N 0.2514 0.0586 0.0766
C 0.4218 0.1046 0.0055
H1 0.1834 0.0998 0.0130
H3 0.4788 0.1854 -0.1189
